data_4318988
loop_
_publ_author_name
'M. Carla Aragoni'
'Massimiliano Arca'
'Francesco Demartin'
'Francesco A. Devillanova'
'Francesco Isaia'
'Alessandra Garau'
'Vito Lippolis'
'Fahimeh Jalali'
'Ulrich Papke'
'Mojtaba Shamsipur'
'Lorenzo Tei'
'Abdollah Yari'
'Gaetano Verani'

_publ_section_title
;
 Fluorometric Chemosensors. Interaction of Toxic Heavy Metal Ions PbII,
 CdII, and HgII with Novel Mixed-Donor Phenanthroline-Containing
 Macrocycles: Spectrofluorometric, Conductometric, and Crystallographic
 Studies
;
_journal_name_full 'Inorganic Chemistry'
_journal_page_first 6623
_journal_page_last 6632
_journal_paper_doi 10.1021/ic020270d
_journal_volume 41
_journal_year 2002
_chemical_formula_sum 'C42 H46 Cl2 N6 O8 Pb S4'
_chemical_formula_weight 1169.18
_space_group_crystal_system monoclinic
_space_group_IT_number 15
_space_group_name_Hall '-C 2yc'
_space_group_name_H-M_alt 'C 1 2/c 1'
_atom_sites_solution_hydrogens geom
_atom_sites_solution_primary direct
_atom_sites_solution_secondary difmap
_audit_creation_method SHELXL
_cell_angle_alpha 90.00
_cell_angle_beta 97.56(3)
_cell_angle_gamma 90.00
_cell_formula_units_Z 4
_cell_length_a 15.081(5)
_cell_length_b 22.270(6)
_cell_length_c 13.862(9)
_cell_measurement_reflns_used 25
_cell_measurement_temperature 293(2)
_cell_measurement_theta_max 17.36
_cell_measurement_theta_min 9.34
_cell_volume 4615(4)
_computing_structure_refinement 'SHELXL-93 (Sheldrick, 1993)'
_diffrn_ambient_temperature 293(2)
_diffrn_measurement_device 'ENRAF NONIUS CAD4'
_diffrn_measurement_method 'omega scan'
_diffrn_radiation_monochromator graphite
_diffrn_radiation_source 'fine-focus sealed tube'
_diffrn_radiation_type MoK\a
_diffrn_radiation_wavelength 0.71073
_diffrn_reflns_av_R_equivalents 0.0000
_diffrn_reflns_av_sigmaI/netI 0.0413
_diffrn_reflns_limit_h_max 17
_diffrn_reflns_limit_h_min 0
_diffrn_reflns_limit_k_max 26
_diffrn_reflns_limit_k_min 0
_diffrn_reflns_limit_l_max 16
_diffrn_reflns_limit_l_min -16
_diffrn_reflns_number 4293
_diffrn_reflns_theta_max 24.98
_diffrn_reflns_theta_min 3.06
_diffrn_standards_interval_time 7200
_diffrn_standards_number 3
_exptl_absorpt_coefficient_mu 4.011
_exptl_absorpt_correction_T_max 1.00
_exptl_absorpt_correction_T_min 0.58
_exptl_absorpt_correction_type psi-scan
_exptl_crystal_colour colorless
_exptl_crystal_density_diffrn 1.683
_exptl_crystal_description column
_exptl_crystal_F_000 2336
_exptl_crystal_size_max 0.22
_exptl_crystal_size_mid 0.15
_exptl_crystal_size_min 0.11
_refine_diff_density_max 0.747
_refine_diff_density_min -0.474
_refine_diff_density_rms 0.095
_refine_ls_extinction_method none
_refine_ls_goodness_of_fit_all 1.038
_refine_ls_goodness_of_fit_obs 1.052
_refine_ls_matrix_type full
_refine_ls_number_parameters 320
_refine_ls_number_reflns 4041
_refine_ls_number_restraints 0
_refine_ls_restrained_S_all 1.040
_refine_ls_restrained_S_obs 1.052
_refine_ls_R_factor_all 0.0579
_refine_ls_R_factor_obs 0.0329
_refine_ls_shift/esd_max -0.001
_refine_ls_shift/esd_mean 0.000
_refine_ls_structure_factor_coef Fsqd
_refine_ls_weighting_details 'w=1/[\s^2^(Fo^2^)+(0.0454P)^2^+5.6000P] where P=(Fo^2^+2Fc^2^)/3'
_refine_ls_weighting_scheme calc
_refine_ls_wR_factor_all 0.0818
_refine_ls_wR_factor_obs 0.0743
_reflns_number_observed 3312
_reflns_number_total 4042
_reflns_observed_criterion >2sigma(I)
_cod_data_source_file ic020270d_3.cif
_cod_data_source_block compound1b
_cod_depositor_comments
;
 Updating space group information.

 Antanas Vaitkus,
 2018-07-07

The following automatic conversions were performed:

'_refine_ls_weighting_scheme' value 'calc
w=1/[\s^2^(Fo^2^)+(0.0454P)^2^+5.6000P] where P=(Fo^2^+2Fc^2^)/3' was
changed to 'calc'. New tag '_refine_ls_weighting_details' was
created. The value of the new tag was set to
'w=1/[\s^2^(Fo^2^)+(0.0454P)^2^+5.6000P] where P=(Fo^2^+2Fc^2^)/3'.

Automatic conversion script
Id: cif_fix_values 3143 2015-03-26 13:38:13Z robertas 
;
_cod_original_cell_volume 4615.1(36)
_cod_database_code 4318988

loop_
_space_group_symop_id
_space_group_symop_operation_xyz
1 'x, y, z'
2 '-x, y, -z+1/2'
3 'x+1/2, y+1/2, z'
4 '-x+1/2, y+1/2, -z+1/2'
5 '-x, -y, -z'
6 'x, -y, z-1/2'
7 '-x+1/2, -y+1/2, -z'
8 'x+1/2, -y+1/2, z-1/2'

loop_
_atom_site_aniso_label
_atom_site_aniso_U_11
_atom_site_aniso_U_22
_atom_site_aniso_U_33
_atom_site_aniso_U_23
_atom_site_aniso_U_13
_atom_site_aniso_U_12
Pb 0.0361(2) 0.0454(2) 0.0372(2) 0.000 0.00590(10) 0.000
Cl1 0.0471(11) 0.080(2) 0.0654(13) 0.000 0.0100(10) 0.000
Cl2 0.0531(12) 0.0587(14) 0.0692(15) 0.000 0.0016(10) 0.000
S1 0.0611(9) 0.0743(11) 0.0460(8) -0.0010(8) 0.0135(6) 0.0068(8)
S2 0.0626(10) 0.0562(10) 0.0745(11) -0.0044(8) 0.0192(8) -0.0066(7)
O1 0.154(6) 0.146(6) 0.099(4) 0.026(4) 0.022(4) -0.066(5)
O2 0.104(4) 0.156(6) 0.133(5) 0.016(5) 0.005(4) 0.070(4)
O3 0.052(6) 0.103(9) 0.128(13) 0.030(8) -0.014(6) 0.008(6)
O4 0.061(9) 0.425(37) 0.280(33) -0.228(30) 0.052(13) -0.010(14)
O6 0.457(50) 0.192(22) 0.075(10) 0.074(12) -0.094(22) -0.076(30)
N1S 0.099(7) 0.518(25) 0.077(6) 0.045(9) 0.013(5) -0.102(10)
N1 0.037(2) 0.051(3) 0.035(2) 0.002(2) 0.003(2) -0.003(2)
N2 0.033(2) 0.050(3) 0.038(2) 0.001(2) 0.006(2) -0.001(2)
C2S 0.111(7) 0.096(6) 0.049(4) 0.000(4) -0.001(4) -0.010(5)
O5 0.239(13) 0.065(6) 0.184(11) 0.000 0.021(9) 0.000
C1 0.047(3) 0.081(5) 0.040(3) 0.009(3) 0.015(2) -0.003(3)
C2 0.043(3) 0.066(4) 0.033(3) 0.012(3) 0.000(2) -0.004(3)
C3 0.059(4) 0.070(4) 0.055(4) 0.020(3) 0.010(3) -0.008(3)
C4 0.070(4) 0.056(4) 0.055(4) 0.016(3) 0.005(3) -0.004(3)
C5 0.052(3) 0.049(3) 0.046(3) 0.003(3) -0.005(2) 0.001(3)
C6 0.035(3) 0.051(3) 0.035(3) 0.003(2) -0.002(2) 0.002(2)
C7 0.035(3) 0.045(3) 0.035(3) 0.001(2) 0.000(2) 0.003(2)
C8 0.041(3) 0.064(4) 0.045(3) -0.005(3) -0.001(2) 0.009(3)
C9 0.059(4) 0.057(4) 0.071(4) -0.010(3) 0.002(3) 0.019(3)
C10 0.065(4) 0.046(4) 0.066(4) 0.000(3) -0.005(3) 0.007(3)
C11 0.043(3) 0.074(5) 0.061(4) 0.001(3) 0.014(3) 0.016(3)
C12 0.041(3) 0.077(5) 0.063(4) 0.003(3) 0.016(3) 0.003(3)
C13 0.037(3) 0.054(4) 0.045(3) 0.003(2) 0.005(2) -0.001(2)
C14 0.050(3) 0.064(4) 0.068(4) 0.004(3) 0.019(3) -0.009(3)
C15 0.124(9) 0.288(17) 0.082(7) -0.087(9) 0.041(6) -0.124(10)
C16 0.130(10) 0.456(29) 0.086(9) 0.061(12) -0.029(7) -0.145(14)
C17 0.107(7) 0.123(8) 0.070(5) 0.001(6) -0.015(5) -0.027(6)
C18 0.100(7) 0.125(8) 0.100(7) -0.012(7) -0.038(5) -0.004(6)
C19 0.092(6) 0.116(7) 0.057(4) 0.016(5) -0.010(4) -0.027(5)
C1S 0.094(6) 0.132(8) 0.093(6) -0.019(5) 0.013(5) -0.033(6)

loop_
_atom_site_label
_atom_site_type_symbol
_atom_site_fract_x
_atom_site_fract_y
_atom_site_fract_z
_atom_site_U_iso_or_equiv
_atom_site_thermal_displace_type
_atom_site_occupancy
_atom_site_calc_flag
_atom_site_refinement_flags
_atom_site_disorder_group
Pb Pb 0.5000 0.268363(14) 0.2500 0.03946(11) Uani 1 d S .
Cl1 Cl 0.0000 0.96666(11) 0.7500 0.0639(6) Uani 1 d S .
Cl2 Cl 0.5000 0.12489(10) 0.7500 0.0609(5) Uani 1 d S .
S1 S 0.44703(10) 0.27162(8) 0.46553(10) 0.0599(4) Uani 1 d . .
S2 S 0.66287(11) 0.36408(7) 0.25100(13) 0.0635(4) Uani 1 d . .
O1 O -0.0310(5) 0.9300(3) 0.8208(5) 0.133(3) Uani 1 d . .
O2 O -0.0703(4) 1.0001(3) 0.7039(5) 0.132(3) Uani 1 d . .
O3 O 0.5742(7) 0.1076(6) 0.8162(11) 0.096(5) Uani 0.50 d P .
O4 O 0.5656(11) 0.1081(14) 0.6992(24) 0.253(17) Uani 0.50 d P .
O6 O 0.4941(31) 0.0989(11) 0.8325(12) 0.253(18) Uani 0.50 d P .
N1S N 0.2370(6) 0.4297(8) 0.4976(6) 0.231(8) Uani 1 d . .
N1 N 0.5410(3) 0.1751(2) 0.3606(3) 0.0410(10) Uani 1 d . .
N2 N 0.6671(2) 0.2241(2) 0.2578(3) 0.0401(10) Uani 1 d . .
C2S C 0.2978(7) 0.4422(4) 0.4841(5) 0.086(2) Uani 1 d . .
O5 O 0.5000 0.1861(4) 0.7500 0.163(4) Uani 1 d S .
C1 C 0.4240(4) 0.1927(3) 0.4659(4) 0.0551(15) Uani 1 d . .
H1A H 0.4264(4) 0.1800(3) 0.5331(4) 0.061(17) Uiso 1 calc R .
H1B H 0.3632(4) 0.1867(3) 0.4351(4) 0.063(17) Uiso 1 calc R .
C2 C 0.4845(3) 0.1515(3) 0.4166(3) 0.0477(13) Uani 1 d . .
C3 C 0.4790(4) 0.0894(3) 0.4315(4) 0.061(2) Uani 1 d . .
H3 H 0.4376(4) 0.0742(3) 0.4694(4) 0.096(24) Uiso 1 calc R .
C4 C 0.5332(4) 0.0519(3) 0.3914(4) 0.061(2) Uani 1 d . .
H4 H 0.5275(4) 0.0106(3) 0.3986(4) 0.060(18) Uiso 1 calc R .
C5 C 0.5990(4) 0.0753(3) 0.3379(4) 0.0500(13) Uani 1 d . .
C6 C 0.6000(3) 0.1376(2) 0.3240(3) 0.0409(12) Uani 1 d . .
C7 C 0.6685(3) 0.1637(2) 0.2729(3) 0.0389(11) Uani 1 d . .
C8 C 0.7346(3) 0.1262(3) 0.2438(4) 0.0508(14) Uani 1 d . .
C9 C 0.7297(4) 0.0629(3) 0.2566(5) 0.063(2) Uani 1 d . .
H9 H 0.7726(4) 0.0382(3) 0.2347(5) 0.056(17) Uiso 1 calc R .
C10 C 0.6637(4) 0.0386(3) 0.3002(5) 0.060(2) Uani 1 d . .
H10 H 0.6602(4) -0.0029(3) 0.3057(5) 0.055(16) Uiso 1 calc R .
C11 C 0.8043(4) 0.1539(3) 0.2023(4) 0.059(2) Uani 1 d . .
H11 H 0.8494(4) 0.1307(3) 0.1813(4) 0.069(19) Uiso 1 calc R .
C12 C 0.8055(4) 0.2146(3) 0.1931(4) 0.059(2) Uani 1 d . .
H12 H 0.8534(4) 0.2333(3) 0.1694(4) 0.081(21) Uiso 1 calc R .
C13 C 0.7346(3) 0.2492(2) 0.2192(4) 0.0453(13) Uani 1 d . .
C14 C 0.7356(4) 0.3152(3) 0.1965(5) 0.060(2) Uani 1 d . .
H14A H 0.7220(4) 0.3196(3) 0.1265(5) 0.091(23) Uiso 1 calc R .
H14B H 0.7962(4) 0.3295(3) 0.2146(5) 0.103(25) Uiso 1 calc R .
C15 C 0.7304(8) 0.3801(8) 0.3637(7) 0.162(6) Uani 1 d . .
H15A H 0.7883(8) 0.3628(8) 0.3573(7) 0.151(42) Uiso 1 calc R .
H15B H 0.7389(8) 0.4233(8) 0.3636(7) 0.358(122) Uiso 1 calc R .
C16 C 0.7176(8) 0.3684(11) 0.4430(9) 0.228(10) Uani 1 d . .
H16A H 0.7456(8) 0.4006(11) 0.4834(9) 0.113(30) Uiso 1 calc R .
H16B H 0.7530(8) 0.3328(11) 0.4606(9) 0.387(145) Uiso 1 calc R .
C17 C 0.6253(6) 0.3570(5) 0.4807(6) 0.102(3) Uani 1 d . .
H17A H 0.6158(6) 0.3859(5) 0.5306(6) 0.193(54) Uiso 1 calc R .
H17B H 0.5767(6) 0.3604(5) 0.4277(6) 0.047(15) Uiso 1 calc R .
C18 C 0.6295(6) 0.2962(5) 0.5204(7) 0.113(3) Uani 1 d . .
H18A H 0.6787(6) 0.2938(5) 0.5729(7) 0.146(36) Uiso 1 calc R .
H18B H 0.6417(6) 0.2684(5) 0.4700(7) 0.243(78) Uiso 1 calc R .
C19 C 0.5454(5) 0.2776(4) 0.5579(6) 0.090(3) Uani 1 d . .
H19A H 0.5325(5) 0.3064(4) 0.6067(6) 0.172(48) Uiso 1 calc R .
H19B H 0.5554(5) 0.2390(4) 0.5898(6) 0.137(37) Uiso 1 calc R .
C1S C 0.3849(6) 0.4618(5) 0.4635(6) 0.106(3) Uani 1 d . .

loop_
_atom_type_symbol
_atom_type_description
_atom_type_scat_dispersion_real
_atom_type_scat_dispersion_imag
_atom_type_scat_source
Pb Pb -3.3944 10.1111 'International Tables Vol C Tables 4.2.6.8 and 6.1.1.4'
Cl Cl 0.1484 0.1585 'International Tables Vol C Tables 4.2.6.8 and 6.1.1.4'
S S 0.1246 0.1234 'International Tables Vol C Tables 4.2.6.8 and 6.1.1.4'
O O 0.0106 0.0060 'International Tables Vol C Tables 4.2.6.8 and 6.1.1.4'
N N 0.0061 0.0033 'International Tables Vol C Tables 4.2.6.8 and 6.1.1.4'
C C 0.0033 0.0016 'International Tables Vol C Tables 4.2.6.8 and 6.1.1.4'
H H 0.0000 0.0000 'International Tables Vol C Tables 4.2.6.8 and 6.1.1.4'

loop_
_geom_angle_atom_site_label_1
_geom_angle_atom_site_label_2
_geom_angle_atom_site_label_3
_geom_angle
_geom_angle_site_symmetry_1
_geom_angle_site_symmetry_3
_geom_angle_publ_flag
N1 Pb N1 74.4(2) 2_655 . ?
N1 Pb N2 62.41(12) 2_655 2_655 ?
N1 Pb N2 83.14(12) . 2_655 ?
N1 Pb N2 83.14(12) 2_655 . ?
N1 Pb N2 62.41(12) . . ?
N2 Pb N2 137.1(2) 2_655 . ?
N1 Pb S1 62.42(10) 2_655 2_655 ?
N1 Pb S1 119.95(10) . 2_655 ?
N2 Pb S1 108.58(9) 2_655 2_655 ?
N2 Pb S1 72.42(9) . 2_655 ?
N1 Pb S1 119.95(10) 2_655 . ?
N1 Pb S1 62.42(10) . . ?
N2 Pb S1 72.42(9) 2_655 . ?
N2 Pb S1 108.58(9) . . ?
S1 Pb S1 177.40(7) 2_655 . ?
N1 Pb S2 130.20(9) 2_655 . ?
N1 Pb S2 113.52(9) . . ?
N2 Pb S2 160.40(10) 2_655 . ?
N2 Pb S2 62.46(10) . . ?
S1 Pb S2 72.98(5) 2_655 . ?
S1 Pb S2 105.25(5) . . ?
N1 Pb S2 113.52(9) 2_655 2_655 ?
N1 Pb S2 130.20(9) . 2_655 ?
N2 Pb S2 62.46(10) 2_655 2_655 ?
N2 Pb S2 160.40(10) . 2_655 ?
S1 Pb S2 105.25(5) 2_655 2_655 ?
S1 Pb S2 72.98(5) . 2_655 ?
S2 Pb S2 98.06(6) . 2_655 ?
O2 Cl1 O2 114.7(7) 2_556 . ?
O2 Cl1 O1 107.3(4) 2_556 . ?
O2 Cl1 O1 109.3(4) . . ?
O2 Cl1 O1 109.3(4) 2_556 2_556 ?
O2 Cl1 O1 107.3(4) . 2_556 ?
O1 Cl1 O1 108.8(7) . 2_556 ?
O6 Cl2 O6 126.9(25) 2_656 . ?
O6 Cl2 O4 118.7(19) 2_656 2_656 ?
O6 Cl2 O4 43.2(16) . 2_656 ?
O6 Cl2 O4 43.2(16) 2_656 . ?
O6 Cl2 O4 118.7(19) . . ?
O4 Cl2 O4 147.6(29) 2_656 . ?
O6 Cl2 O5 116.6(13) 2_656 . ?
O6 Cl2 O5 116.6(12) . . ?
O4 Cl2 O5 106.2(14) 2_656 . ?
O4 Cl2 O5 106.2(14) . . ?
O6 Cl2 O3 108.3(15) 2_656 . ?
O6 Cl2 O3 56.0(18) . . ?
O4 Cl2 O3 99.2(10) 2_656 . ?
O4 Cl2 O3 71.8(14) . . ?
O5 Cl2 O3 105.9(6) . . ?
O6 Cl2 O3 56.0(18) 2_656 2_656 ?
O6 Cl2 O3 108.3(15) . 2_656 ?
O4 Cl2 O3 71.8(14) 2_656 2_656 ?
O4 Cl2 O3 99.2(10) . 2_656 ?
O5 Cl2 O3 105.9(6) . 2_656 ?
O3 Cl2 O3 148.2(12) . 2_656 ?
C1 S1 C19 102.0(4) . . ?
C1 S1 Pb 93.0(2) . . ?
C19 S1 Pb 112.1(3) . . ?
C14 S2 C15 100.4(5) . . ?
C14 S2 Pb 96.0(2) . . ?
C15 S2 Pb 118.6(4) . . ?
O6 O3 Cl2 57.6(8) . . ?
O6 O3 O4 103.1(12) . . ?
Cl2 O3 O4 52.3(7) . . ?
O6 O4 Cl2 65.9(20) 2_656 . ?
O6 O4 O3 113.6(32) 2_656 . ?
Cl2 O4 O3 55.9(10) . . ?
O4 O6 O3 137.2(26) 2_656 . ?
O4 O6 Cl2 70.9(13) 2_656 . ?
O3 O6 Cl2 66.3(18) . . ?
C2 N1 C6 118.2(5) . . ?
C2 N1 Pb 122.4(3) . . ?
C6 N1 Pb 112.6(3) . . ?
C13 N2 C7 118.7(4) . . ?
C13 N2 Pb 126.1(3) . . ?
C7 N2 Pb 111.3(3) . . ?
N1S C2S C1S 178.4(14) . . ?
C2 C1 S1 117.6(4) . . ?
N1 C2 C3 122.0(5) . . ?
N1 C2 C1 119.4(5) . . ?
C3 C2 C1 118.6(5) . . ?
C4 C3 C2 120.2(6) . . ?
C3 C4 C5 119.8(6) . . ?
C6 C5 C4 117.2(5) . . ?
C6 C5 C10 119.9(5) . . ?
C4 C5 C10 122.9(6) . . ?
N1 C6 C5 122.4(5) . . ?
N1 C6 C7 118.5(5) . . ?
C5 C6 C7 119.0(5) . . ?
N2 C7 C8 122.8(5) . . ?
N2 C7 C6 118.3(4) . . ?
C8 C7 C6 118.8(5) . . ?
C7 C8 C11 117.1(6) . . ?
C7 C8 C9 120.3(5) . . ?
C11 C8 C9 122.6(5) . . ?
C10 C9 C8 120.5(6) . . ?
C9 C10 C5 121.2(6) . . ?
C12 C11 C8 119.8(5) . . ?
C11 C12 C13 120.0(5) . . ?
N2 C13 C12 121.4(5) . . ?
N2 C13 C14 121.6(5) . . ?
C12 C13 C14 116.9(5) . . ?
C13 C14 S2 119.0(4) . . ?
C16 C15 S2 129.3(10) . . ?
C15 C16 C17 127.6(12) . . ?
C18 C17 C16 106.3(11) . . ?
C17 C18 C19 113.2(9) . . ?
C18 C19 S1 115.1(6) . . ?

loop_
_geom_bond_atom_site_label_1
_geom_bond_atom_site_label_2
_geom_bond_distance
_geom_bond_site_symmetry_2
_geom_bond_publ_flag
Pb N1 2.607(4) 2_655 ?
Pb N1 2.607(4) . ?
Pb N2 2.695(4) 2_655 ?
Pb N2 2.695(4) . ?
Pb S1 3.193(2) 2_655 ?
Pb S1 3.193(2) . ?
Pb S2 3.251(2) . ?
Pb S2 3.251(2) 2_655 ?
Cl1 O2 1.382(6) 2_556 ?
Cl1 O2 1.382(6) . ?
Cl1 O1 1.404(6) . ?
Cl1 O1 1.404(6) 2_556 ?
Cl2 O6 1.30(2) 2_656 ?
Cl2 O6 1.30(2) . ?
Cl2 O4 1.34(2) 2_656 ?
Cl2 O4 1.34(2) . ?
Cl2 O5 1.362(9) . ?
Cl2 O3 1.404(10) . ?
Cl2 O3 1.404(10) 2_656 ?
S1 C1 1.791(7) . ?
S1 C19 1.832(7) . ?
S2 C14 1.782(6) . ?
S2 C15 1.784(9) . ?
O3 O6 1.27(4) . ?
O3 O4 1.61(3) . ?
O4 O6 0.97(3) 2_656 ?
O6 O4 0.97(3) 2_656 ?
N1S C2S 1.000(10) . ?
N1 C2 1.334(6) . ?
N1 C6 1.365(6) . ?
N2 C13 1.333(6) . ?
N2 C7 1.361(7) . ?
C2S C1S 1.448(12) . ?
C1 C2 1.518(8) . ?
C2 C3 1.402(8) . ?
C3 C4 1.339(9) . ?
C4 C5 1.415(8) . ?
C5 C6 1.401(7) . ?
C5 C10 1.424(8) . ?
C6 C7 1.449(7) . ?
C7 C8 1.400(7) . ?
C8 C11 1.405(8) . ?
C8 C9 1.423(9) . ?
C9 C10 1.345(9) . ?
C11 C12 1.360(8) . ?
C12 C13 1.404(8) . ?
C13 C14 1.504(8) . ?
C15 C16 1.170(12) . ?
C16 C17 1.570(13) . ?
C17 C18 1.459(12) . ?
C18 C19 1.491(12) . ?
